data_4509184
loop_
_publ_author_name
'Konarev, Dmitri V.'
'Khasanov, Salavat S.'
'Saito, Gunzi'
'Lyubovskaya, Rimma N.'

_publ_section_title
;
 Design of Molecular and Ionic Complexes of Fullerene C60with Metal(II)
 Octaethylporphyrins, MIIOEP (M = Zn, Co, Fe, and Mn) Containing
 Coordination M&#x2212;N(ligand) and M&#x2212;C(C60&#x2212;) Bonds
;
_journal_issue 2
_journal_name_full 'Crystal Growth &amp; Design'
_journal_page_first 1170
_journal_paper_doi 10.1021/cg8010184
_journal_volume 9
_journal_year 2009
_chemical_formula_moiety '2(C36 H44 N4 Zn), 2(C60), 2(C6 H4 Cl2), c6 h4 cl2'
_chemical_formula_sum 'C210 H100 Cl6 N8 Zn2'
_chemical_formula_weight 3078.42
_chemical_name_systematic
;
 ?
;
_space_group_IT_number 2
_symmetry_cell_setting triclinic
_symmetry_space_group_name_Hall '-P 1'
_symmetry_space_group_name_H-M 'P -1'
_atom_sites_solution_hydrogens geom
_atom_sites_solution_primary direct
_atom_sites_solution_secondary difmap
_audit_creation_method SHELXL-97
_cell_angle_alpha 75.9020(10)
_cell_angle_beta 74.1980(10)
_cell_angle_gamma 68.0810(10)
_cell_formula_units_Z 1
_cell_length_a 14.7566(6)
_cell_length_b 15.3974(7)
_cell_length_c 16.5921(7)
_cell_measurement_reflns_used 5798
_cell_measurement_temperature 100(2)
_cell_measurement_theta_max 32.38
_cell_measurement_theta_min 2.45
_cell_volume 3322.4(2)
_computing_cell_refinement 'Bruker SMART'
_computing_data_collection 'Bruker SMART'
_computing_data_reduction 'Bruker SAINT'
_computing_molecular_graphics 'WinGX (Farrugia, 1999)'
_computing_publication_material 'SHELXL-97 (Sheldrick, 1997)'
_computing_structure_refinement 'SHELXL-97 (Sheldrick, 1997)'
_computing_structure_solution 'Bruker SHELXTL'
_diffrn_ambient_temperature 100(2)
_diffrn_measured_fraction_theta_full 0.943
_diffrn_measured_fraction_theta_max 0.943
_diffrn_measurement_device_type 'CCD area detector'
_diffrn_measurement_method 'phi and omega scans'
_diffrn_radiation_monochromator graphite
_diffrn_radiation_source 'fine-focus sealed tube'
_diffrn_radiation_type MoK\a
_diffrn_radiation_wavelength 0.71073
_diffrn_reflns_av_R_equivalents 0.0159
_diffrn_reflns_av_sigmaI/netI 0.0412
_diffrn_reflns_limit_h_max 17
_diffrn_reflns_limit_h_min -22
_diffrn_reflns_limit_k_max 23
_diffrn_reflns_limit_k_min -17
_diffrn_reflns_limit_l_max 24
_diffrn_reflns_limit_l_min -25
_diffrn_reflns_number 32237
_diffrn_reflns_theta_full 32.72
_diffrn_reflns_theta_max 32.72
_diffrn_reflns_theta_min 1.29
_exptl_absorpt_coefficient_mu 0.554
_exptl_absorpt_correction_T_max 0.8513
_exptl_absorpt_correction_T_min 0.8087
_exptl_absorpt_correction_type multi-scan
_exptl_absorpt_process_details 'SADABS (Bruker, 2004)'
_exptl_crystal_colour black
_exptl_crystal_density_diffrn 1.539
_exptl_crystal_density_method 'not measured'
_exptl_crystal_description prism
_exptl_crystal_F_000 1578
_exptl_crystal_size_max 0.40
_exptl_crystal_size_mid 0.40
_exptl_crystal_size_min 0.30
_refine_diff_density_max 0.979
_refine_diff_density_min -0.648
_refine_diff_density_rms 0.080
_refine_ls_extinction_method none
_refine_ls_goodness_of_fit_ref 1.085
_refine_ls_hydrogen_treatment constr
_refine_ls_matrix_type full
_refine_ls_number_parameters 1235
_refine_ls_number_reflns 23095
_refine_ls_number_restraints 8922
_refine_ls_restrained_S_all 1.071
_refine_ls_R_factor_all 0.0626
_refine_ls_R_factor_gt 0.0459
_refine_ls_shift/su_max 0.001
_refine_ls_shift/su_mean 0.000
_refine_ls_structure_factor_coef Fsqd
_refine_ls_weighting_details 'calc w=1/[\s^2^(Fo^2^)+(0.0807P)^2^+0.2455P] where P=(Fo^2^+2Fc^2^)/3'
_refine_ls_weighting_scheme calc
_refine_ls_wR_factor_gt 0.1290
_refine_ls_wR_factor_ref 0.1372
_reflns_number_gt 17684
_reflns_number_total 23095
_reflns_threshold_expression >2sigma(I)
_cod_data_source_file cg8010184sup1.cif
_cod_data_source_block ZnOEP_C60_C6H4Cl2
_cod_original_sg_symbol_H-M P-1
_cod_database_code 4509184

loop_
_symmetry_equiv_pos_as_xyz
'x, y, z'
'-x, -y, -z'

loop_
_atom_site_label
_atom_site_type_symbol
_atom_site_fract_x
_atom_site_fract_y
_atom_site_fract_z
_atom_site_U_iso_or_equiv
_atom_site_adp_type
_atom_site_occupancy
_atom_site_symmetry_multiplicity
_atom_site_calc_flag
_atom_site_refinement_flags
_atom_site_disorder_assembly
_atom_site_disorder_group
Zn Zn 0.011791(11) 0.570789(10) 0.914696(10) 0.01290(5) Uani 1 1 d U . .
N101 N -0.07728(8) 0.64088(8) 0.82855(7) 0.01265(19) Uani 1 1 d U . .
N102 N -0.04382(8) 0.68747(8) 0.97415(7) 0.0135(2) Uani 1 1 d U . .
N103 N 0.11766(8) 0.50992(8) 0.99144(7) 0.0136(2) Uani 1 1 d U . .
N104 N 0.09229(8) 0.46896(8) 0.83897(7) 0.0132(2) Uani 1 1 d U . .
C101 C -0.07584(9) 0.61121(9) 0.75678(8) 0.0132(2) Uani 1 1 d U . .
C102 C -0.15073(10) 0.68167(10) 0.71185(9) 0.0157(2) Uani 1 1 d U . .
C103 C -0.19656(10) 0.75431(10) 0.75791(9) 0.0158(2) Uani 1 1 d U . .
C104 C -0.15038(9) 0.72751(9) 0.83119(8) 0.0135(2) Uani 1 1 d U . .
C105 C -0.12419(9) 0.76591(9) 0.95876(8) 0.0139(2) Uani 1 1 d U . .
C106 C -0.14746(10) 0.83033(9) 1.01821(9) 0.0162(2) Uani 1 1 d U . .
C107 C -0.07801(10) 0.78991(9) 1.06838(9) 0.0163(2) Uani 1 1 d U . .
C108 C -0.01395(10) 0.70021(9) 1.04034(8) 0.0142(2) Uani 1 1 d U . .
C109 C 0.12935(10) 0.55066(9) 1.05160(8) 0.0145(2) Uani 1 1 d U . .
C110 C 0.22017(10) 0.49360(10) 1.08204(9) 0.0166(2) Uani 1 1 d U . .
C111 C 0.26511(10) 0.41946(10) 1.03721(9) 0.0170(2) Uani 1 1 d U . .
C112 C 0.20218(9) 0.43159(9) 0.97941(8) 0.0143(2) Uani 1 1 d U . .
C113 C 0.17663(9) 0.39368(9) 0.85099(8) 0.0142(2) Uani 1 1 d U . .
C114 C 0.20905(10) 0.33716(10) 0.78391(9) 0.0169(2) Uani 1 1 d U . .
C115 C 0.14273(10) 0.37991(9) 0.73074(9) 0.0162(2) Uani 1 1 d U . .
C116 C 0.06994(10) 0.46260(9) 0.76619(8) 0.0141(2) Uani 1 1 d U . .
C117 C -0.00866(10) 0.52731(9) 0.72894(8) 0.0146(2) Uani 1 1 d U . .
H117 H -0.0173 0.5128 0.6796 0.018 Uiso 1 1 calc R . .
C118 C -0.17410(10) 0.78366(9) 0.89339(9) 0.0149(2) Uani 1 1 d U . .
H118 H -0.2302 0.8399 0.8908 0.018 Uiso 1 1 calc R . .
C119 C 0.06600(10) 0.63717(10) 1.07580(8) 0.0151(2) Uani 1 1 d U . .
H119 H 0.0788 0.6550 1.1214 0.018 Uiso 1 1 calc R . .
C120 C 0.22680(10) 0.37604(9) 0.91659(9) 0.0152(2) Uani 1 1 d U . .
H120 H 0.2836 0.3204 0.9186 0.018 Uiso 1 1 calc R . .
C121 C -0.16692(11) 0.67629(11) 0.62808(9) 0.0203(3) Uani 1 1 d U . .
H12A H -0.2376 0.7115 0.6246 0.024 Uiso 1 1 calc R . .
H12B H -0.1536 0.6092 0.6246 0.024 Uiso 1 1 calc R . .
C122 C -0.27239(11) 0.84890(11) 0.73666(10) 0.0228(3) Uani 1 1 d U . .
H12C H -0.3274 0.8620 0.7866 0.027 Uiso 1 1 calc R . .
H12D H -0.3007 0.8469 0.6897 0.027 Uiso 1 1 calc R . .
C123 C -0.23083(11) 0.92331(10) 1.02027(10) 0.0208(3) Uani 1 1 d U . .
H12E H -0.2513 0.9386 1.0785 0.025 Uiso 1 1 calc R . .
H12F H -0.2889 0.9172 1.0060 0.025 Uiso 1 1 calc R . .
C124 C -0.06355(11) 0.82844(11) 1.13689(10) 0.0201(3) Uani 1 1 d U . .
H12G H -0.0485 0.7769 1.1853 0.024 Uiso 1 1 calc R . .
H12H H -0.1262 0.8781 1.1572 0.024 Uiso 1 1 calc R . .
C125 C 0.25805(11) 0.51710(12) 1.14671(10) 0.0233(3) Uani 1 1 d U . .
H12I H 0.3026 0.4581 1.1741 0.028 Uiso 1 1 calc R . .
H12J H 0.2010 0.5445 1.1912 0.028 Uiso 1 1 calc R . .
C126 C 0.36315(10) 0.34260(12) 1.04231(10) 0.0231(3) Uani 1 1 d U . .
H12K H 0.3600 0.2835 1.0314 0.028 Uiso 1 1 calc R . .
H12L H 0.3754 0.3306 1.1004 0.028 Uiso 1 1 calc R . .
C127 C 0.30138(11) 0.25205(10) 0.77422(10) 0.0225(3) Uani 1 1 d U . .
H12M H 0.2948 0.2132 0.7380 0.027 Uiso 1 1 calc R . .
H12N H 0.3082 0.2129 0.8306 0.027 Uiso 1 1 calc R . .
C128 C 0.14626(11) 0.35349(10) 0.64854(9) 0.0208(3) Uani 1 1 d U . .
H12O H 0.0776 0.3640 0.6432 0.025 Uiso 1 1 calc R . .
H12P H 0.1845 0.2852 0.6486 0.025 Uiso 1 1 calc R . .
C129 C -0.10031(17) 0.71703(17) 0.55291(11) 0.0422(5) Uani 1 1 d U . .
H12Q H -0.1093 0.7818 0.5584 0.063 Uiso 1 1 calc R . .
H12R H -0.1184 0.7178 0.5001 0.063 Uiso 1 1 calc R . .
H12S H -0.0304 0.6776 0.5520 0.063 Uiso 1 1 calc R . .
C130 C -0.22782(15) 0.92963(12) 0.71042(12) 0.0324(4) Uani 1 1 d U . .
H13A H -0.2002 0.9323 0.7569 0.049 Uiso 1 1 calc R . .
H13B H -0.2801 0.9900 0.6978 0.049 Uiso 1 1 calc R . .
H13C H -0.1747 0.9181 0.6598 0.049 Uiso 1 1 calc R . .
C131 C -0.20218(14) 1.00500(12) 0.95858(13) 0.0340(4) Uani 1 1 d U . .
H13D H -0.1457 1.0124 0.9731 0.051 Uiso 1 1 calc R . .
H13E H -0.2591 1.0638 0.9626 0.051 Uiso 1 1 calc R . .
H13F H -0.1834 0.9911 0.9006 0.051 Uiso 1 1 calc R . .
C132 C 0.02135(12) 0.87071(11) 1.10575(11) 0.0247(3) Uani 1 1 d U . .
H13G H 0.0837 0.8216 1.0862 0.037 Uiso 1 1 calc R . .
H13H H 0.0288 0.8946 1.1524 0.037 Uiso 1 1 calc R . .
H13I H 0.0058 0.9229 1.0588 0.037 Uiso 1 1 calc R . .
C133 C 0.31476(17) 0.58724(18) 1.10707(13) 0.0445(5) Uani 1 1 d U . .
H13J H 0.3704 0.5610 1.0621 0.067 Uiso 1 1 calc R . .
H13K H 0.3406 0.5986 1.1507 0.067 Uiso 1 1 calc R . .
H13L H 0.2697 0.6472 1.0830 0.067 Uiso 1 1 calc R . .
C134 C 0.45010(12) 0.36752(17) 0.97873(14) 0.0460(6) Uani 1 1 d U . .
H13M H 0.4407 0.3750 0.9209 0.069 Uiso 1 1 calc R . .
H13N H 0.5127 0.3166 0.9864 0.069 Uiso 1 1 calc R . .
H13O H 0.4525 0.4270 0.9882 0.069 Uiso 1 1 calc R . .
C135 C 0.39536(12) 0.28000(13) 0.73464(11) 0.0301(4) Uani 1 1 d U . .
H13P H 0.3895 0.3177 0.6783 0.045 Uiso 1 1 calc R . .
H13Q H 0.4539 0.2226 0.7295 0.045 Uiso 1 1 calc R . .
H13R H 0.4028 0.3176 0.7709 0.045 Uiso 1 1 calc R . .
C136 C 0.19479(14) 0.41165(13) 0.57226(10) 0.0288(3) Uani 1 1 d U . .
H13S H 0.1557 0.4791 0.5708 0.043 Uiso 1 1 calc R . .
H13T H 0.1969 0.3917 0.5198 0.043 Uiso 1 1 calc R . .
H13U H 0.2628 0.4013 0.5773 0.043 Uiso 1 1 calc R . .
C301 C 0.42330(11) 0.53131(11) 0.72330(8) 0.0362(4) Uani 0.88 1 d PDU A 1
C302 C 0.47399(10) 0.56517(12) 0.76079(8) 0.0400(4) Uani 0.88 1 d PDU A 1
C303 C 0.54482(12) 0.61071(9) 0.70816(8) 0.0356(4) Uani 0.88 1 d PDU A 1
C304 C 0.56137(11) 0.62116(9) 0.62061(8) 0.0273(3) Uani 0.88 1 d PDU A 1
C305 C 0.50841(9) 0.58556(11) 0.58131(7) 0.0233(3) Uani 0.88 1 d PDU A 1
C306 C 0.44101(11) 0.54155(10) 0.63166(8) 0.0277(3) Uani 0.88 1 d PDU A 1
C307 C 0.31819(9) 0.54480(10) 0.75642(10) 0.0437(4) Uani 0.88 1 d PDU A 1
C308 C 0.42156(10) 0.61444(10) 0.83312(11) 0.0476(5) Uani 0.88 1 d PDU A 1
C309 C 0.53518(12) 0.68869(9) 0.74824(8) 0.0450(4) Uani 0.88 1 d PDU A 1
C310 C 0.57038(12) 0.70943(8) 0.56888(8) 0.0308(4) Uani 0.88 1 d PDU A 1
C311 C 0.48443(9) 0.65189(8) 0.50531(9) 0.0250(2) Uani 0.88 1 d PDU A 1
C312 C 0.34634(8) 0.56166(10) 0.60842(9) 0.0350(4) Uani 0.88 1 d PDU A 1
C313 C 0.27050(11) 0.56344(10) 0.68551(7) 0.0425(4) Uani 0.88 1 d PDU A 1
C314 C 0.26840(9) 0.59167(11) 0.82549(8) 0.0458(4) Uani 0.88 1 d PDU A 1
C315 C 0.32112(11) 0.62742(10) 0.86455(10) 0.0474(4) Uani 0.88 1 d PDU A 1
C316 C 0.45980(9) 0.69062(9) 0.82562(10) 0.0478(4) Uani 0.88 1 d PDU A 1
C317 C 0.54379(11) 0.77277(9) 0.69873(8) 0.0456(4) Uani 0.88 1 d PDU A 1
C318 C 0.56171(13) 0.78355(9) 0.60720(8) 0.0415(4) Uani 0.88 1 d PDU A 1
C319 C 0.52276(10) 0.72828(8) 0.49781(10) 0.0306(3) Uani 0.88 1 d PDU A 1
C320 C 0.39407(10) 0.67099(9) 0.48320(9) 0.0316(3) Uani 0.88 1 d PDU A 1
C321 C 0.32362(8) 0.62480(11) 0.53567(8) 0.0362(3) Uani 0.88 1 d PDU A 1
C322 C 0.22397(10) 0.69319(9) 0.53665(8) 0.0433(4) Uani 0.88 1 d PDU A 1
C323 C 0.17535(9) 0.62882(12) 0.68639(8) 0.0456(4) Uani 0.88 1 d PDU A 1
C324 C 0.16916(11) 0.65994(8) 0.82644(9) 0.0430(4) Uani 0.88 1 d PDU A 1
C325 C 0.25428(9) 0.71751(8) 0.89015(11) 0.0413(4) Uani 0.88 1 d PDU A 1
C326 C 0.39617(10) 0.77668(10) 0.84971(9) 0.0457(4) Uani 0.88 1 d PDU A 1
C327 C 0.47720(9) 0.86285(9) 0.72378(10) 0.0467(4) Uani 0.88 1 d PDU A 1
C328 C 0.50585(10) 0.88002(9) 0.57574(10) 0.0435(4) Uani 0.88 1 d PDU A 1
C329 C 0.46903(11) 0.82060(8) 0.46785(10) 0.0380(4) Uani 0.88 1 d PDU A 1
C330 C 0.33790(9) 0.76756(9) 0.45192(11) 0.0384(4) Uani 0.88 1 d PDU A 1
C331 C 0.20565(10) 1.02678(11) 0.61078(8) 0.0362(4) Uani 0.88 1 d PDU A 1
C332 C 0.15509(10) 0.99281(12) 0.57333(8) 0.0400(4) Uani 0.88 1 d PDU A 1
C333 C 0.08415(12) 0.94703(9) 0.62581(8) 0.0356(4) Uani 0.88 1 d PDU A 1
C334 C 0.06756(11) 0.93670(9) 0.71341(8) 0.0273(3) Uani 0.88 1 d PDU A 1
C335 C 0.12095(9) 0.97171(10) 0.75267(7) 0.0233(3) Uani 0.88 1 d PDU A 1
C336 C 0.18801(11) 1.01622(10) 0.70247(8) 0.0277(3) Uani 0.88 1 d PDU A 1
C337 C 0.31091(9) 1.01331(10) 0.57774(10) 0.0437(4) Uani 0.88 1 d PDU A 1
C338 C 0.20748(10) 0.94363(10) 0.50113(11) 0.0476(5) Uani 0.88 1 d PDU A 1
C339 C 0.09291(12) 0.86935(9) 0.58587(8) 0.0450(4) Uani 0.88 1 d PDU A 1
C340 C 0.05858(11) 0.84870(8) 0.76539(8) 0.0308(4) Uani 0.88 1 d PDU A 1
C341 C 0.14465(9) 0.90605(8) 0.82892(9) 0.0250(2) Uani 0.88 1 d PDU A 1
C342 C 0.28256(8) 0.99625(10) 0.72573(9) 0.0350(4) Uani 0.88 1 d PDU A 1
C343 C 0.35847(11) 0.99447(10) 0.64875(7) 0.0425(4) Uani 0.88 1 d PDU A 1
C344 C 0.36084(9) 0.96640(11) 0.50870(8) 0.0458(4) Uani 0.88 1 d PDU A 1
C345 C 0.30805(11) 0.93038(10) 0.46986(10) 0.0474(4) Uani 0.88 1 d PDU A 1
C346 C 0.16889(9) 0.86747(9) 0.50885(10) 0.0478(4) Uani 0.88 1 d PDU A 1
C347 C 0.08464(11) 0.78506(9) 0.63559(8) 0.0456(4) Uani 0.88 1 d PDU A 1
C348 C 0.06721(13) 0.77449(9) 0.72722(8) 0.0415(4) Uani 0.88 1 d PDU A 1
C349 C 0.10641(10) 0.82969(8) 0.83660(10) 0.0306(3) Uani 0.88 1 d PDU A 1
C350 C 0.23492(10) 0.88709(8) 0.85131(9) 0.0316(3) Uani 0.88 1 d PDU A 1
C351 C 0.30527(8) 0.93325(11) 0.79850(8) 0.0362(3) Uani 0.88 1 d PDU A 1
C352 C 0.40474(10) 0.86476(9) 0.79762(8) 0.0433(4) Uani 0.88 1 d PDU A 1
C353 C 0.45364(9) 0.92919(12) 0.64793(8) 0.0456(4) Uani 0.88 1 d PDU A 1
C354 C 0.46036(11) 0.89815(8) 0.50772(9) 0.0430(4) Uani 0.88 1 d PDU A 1
C355 C 0.37481(9) 0.84046(8) 0.44438(11) 0.0413(4) Uani 0.88 1 d PDU A 1
C356 C 0.23271(10) 0.78143(10) 0.48471(10) 0.0457(4) Uani 0.88 1 d PDU A 1
C357 C 0.15159(9) 0.69493(9) 0.61034(10) 0.0467(4) Uani 0.88 1 d PDU A 1
C358 C 0.12372(10) 0.67825(9) 0.75832(10) 0.0435(4) Uani 0.88 1 d PDU A 1
C359 C 0.16006(11) 0.73743(8) 0.86655(10) 0.0380(4) Uani 0.88 1 d PDU A 1
C360 C 0.29093(9) 0.79041(9) 0.88282(11) 0.0384(4) Uani 0.88 1 d PDU A 1
C501 C 0.5562(4) 0.6176(4) 0.6087(3) 0.036(2) Uani 0.12 1 d PDU B 2
C502 C 0.4992(4) 0.5764(3) 0.5868(3) 0.041(3) Uani 0.12 1 d PDU B 2
C503 C 0.4352(4) 0.5325(3) 0.6527(3) 0.034(2) Uani 0.12 1 d PDU B 2
C504 C 0.4303(4) 0.5323(3) 0.7372(3) 0.037(2) Uani 0.12 1 d PDU B 2
C505 C 0.4902(4) 0.5752(4) 0.7603(3) 0.037(2) Uani 0.12 1 d PDU B 2
C506 C 0.5518(4) 0.6168(4) 0.6972(3) 0.046(3) Uani 0.12 1 d PDU B 2
C507 C 0.5655(4) 0.7073(4) 0.5612(3) 0.044(3) Uani 0.12 1 d PDU B 2
C508 C 0.4483(4) 0.6237(4) 0.5164(3) 0.0443(18) Uani 0.12 1 d PDU B 2
C509 C 0.3444(4) 0.5535(3) 0.6225(3) 0.042(2) Uani 0.12 1 d PDU B 2
C510 C 0.3348(4) 0.5517(3) 0.7960(3) 0.0474(19) Uani 0.12 1 d PDU B 2
C511 C 0.4317(4) 0.6213(4) 0.8332(3) 0.048(2) Uani 0.12 1 d PDU B 2
C512 C 0.5579(3) 0.7066(4) 0.7042(3) 0.0438(18) Uani 0.12 1 d PDU B 2
C513 C 0.5668(3) 0.7623(4) 0.6201(3) 0.041(2) Uani 0.12 1 d PDU B 2
C514 C 0.5172(4) 0.7521(4) 0.4939(3) 0.045(2) Uani 0.12 1 d PDU B 2
C515 C 0.4571(4) 0.7095(4) 0.4712(3) 0.0504(19) Uani 0.12 1 d PDU B 2
C516 C 0.3526(4) 0.6090(4) 0.5382(3) 0.047(2) Uani 0.12 1 d PDU B 2
C517 C 0.2534(4) 0.5719(4) 0.6787(4) 0.054(3) Uani 0.12 1 d PDU B 2
C518 C 0.2484(4) 0.5712(3) 0.7672(3) 0.0477(18) Uani 0.12 1 d PDU B 2
C519 C 0.3357(4) 0.6067(4) 0.8551(3) 0.048(2) Uani 0.12 1 d PDU B 2
C520 C 0.4376(4) 0.7070(4) 0.8397(3) 0.056(3) Uani 0.12 1 d PDU B 2
C521 C 0.5022(4) 0.7504(4) 0.7739(3) 0.055(2) Uani 0.12 1 d PDU B 2
C522 C 0.4522(4) 0.8523(4) 0.7630(3) 0.050(2) Uani 0.12 1 d PDU B 2
C523 C 0.5188(4) 0.8597(4) 0.6096(3) 0.0426(19) Uani 0.12 1 d PDU B 2
C524 C 0.4670(4) 0.8537(4) 0.4830(3) 0.046(2) Uani 0.12 1 d PDU B 2
C525 C 0.3702(4) 0.7847(4) 0.4456(3) 0.047(2) Uani 0.12 1 d PDU B 2
C526 C 0.2696(4) 0.6807(4) 0.5142(3) 0.050(2) Uani 0.12 1 d PDU B 2
C527 C 0.1666(4) 0.6470(4) 0.6537(4) 0.049(2) Uani 0.12 1 d PDU B 2
C528 C 0.1587(4) 0.6459(4) 0.7967(3) 0.0415(19) Uani 0.12 1 d PDU B 2
C529 C 0.2500(4) 0.6785(4) 0.8830(3) 0.0419(19) Uani 0.12 1 d PDU B 2
C530 C 0.3479(4) 0.7820(4) 0.8691(3) 0.049(2) Uani 0.12 1 d PDU B 2
C531 C 0.0701(4) 0.9351(4) 0.7276(3) 0.036(2) Uani 0.12 1 d PDU B 2
C532 C 0.1274(4) 0.9760(4) 0.7495(3) 0.041(3) Uani 0.12 1 d PDU B 2
C533 C 0.1918(4) 1.0199(3) 0.6838(3) 0.034(2) Uani 0.12 1 d PDU B 2
C534 C 0.1965(4) 1.0205(3) 0.5991(3) 0.037(2) Uani 0.12 1 d PDU B 2
C535 C 0.1371(4) 0.9771(4) 0.5761(3) 0.037(2) Uani 0.12 1 d PDU B 2
C536 C 0.0750(4) 0.9358(4) 0.6390(3) 0.046(3) Uani 0.12 1 d PDU B 2
C537 C 0.0608(4) 0.8452(4) 0.7751(3) 0.044(3) Uani 0.12 1 d PDU B 2
C538 C 0.1781(4) 0.9289(4) 0.8198(3) 0.0443(18) Uani 0.12 1 d PDU B 2
C539 C 0.2824(4) 0.9999(3) 0.7136(3) 0.042(2) Uani 0.12 1 d PDU B 2
C540 C 0.2918(4) 1.0009(3) 0.5402(3) 0.0474(19) Uani 0.12 1 d PDU B 2
C541 C 0.1950(4) 0.9312(4) 0.5031(3) 0.048(2) Uani 0.12 1 d PDU B 2
C542 C 0.0687(4) 0.8461(4) 0.6321(3) 0.0438(18) Uani 0.12 1 d PDU B 2
C543 C 0.0600(3) 0.7901(4) 0.7160(3) 0.041(2) Uani 0.12 1 d PDU B 2
C544 C 0.1093(4) 0.8003(4) 0.8423(3) 0.045(2) Uani 0.12 1 d PDU B 2
C545 C 0.1696(4) 0.8429(4) 0.8648(3) 0.0504(19) Uani 0.12 1 d PDU B 2
C546 C 0.2738(4) 0.9438(4) 0.7977(3) 0.047(2) Uani 0.12 1 d PDU B 2
C547 C 0.3736(4) 0.9808(3) 0.6573(4) 0.054(3) Uani 0.12 1 d PDU B 2
C548 C 0.3783(4) 0.9814(3) 0.5688(3) 0.0477(18) Uani 0.12 1 d PDU B 2
C549 C 0.2908(4) 0.9457(4) 0.4810(3) 0.048(2) Uani 0.12 1 d PDU B 2
C550 C 0.1888(4) 0.8456(4) 0.4964(3) 0.056(3) Uani 0.12 1 d PDU B 2
C551 C 0.1242(4) 0.8023(4) 0.5623(3) 0.055(2) Uani 0.12 1 d PDU B 2
C552 C 0.1745(4) 0.7004(4) 0.5731(3) 0.050(2) Uani 0.12 1 d PDU B 2
C553 C 0.1080(4) 0.6928(4) 0.7264(3) 0.0426(19) Uani 0.12 1 d PDU B 2
C554 C 0.1594(4) 0.6986(4) 0.8533(3) 0.046(2) Uani 0.12 1 d PDU B 2
C555 C 0.2563(4) 0.7678(4) 0.8903(3) 0.047(2) Uani 0.12 1 d PDU B 2
C556 C 0.3568(4) 0.8720(4) 0.8218(3) 0.050(2) Uani 0.12 1 d PDU B 2
C557 C 0.4605(4) 0.9055(4) 0.6826(4) 0.049(2) Uani 0.12 1 d PDU B 2
C558 C 0.4677(4) 0.9062(4) 0.5397(3) 0.0415(19) Uani 0.12 1 d PDU B 2
C559 C 0.3766(4) 0.8740(4) 0.4529(3) 0.0419(19) Uani 0.12 1 d PDU B 2
C560 C 0.2786(4) 0.7707(4) 0.4667(3) 0.049(2) Uani 0.12 1 d PDU B 2
Cl1S Cl -0.16031(5) 1.41442(3) 0.61329(3) 0.04524(13) Uani 1 1 d U . .
Cl2S Cl -0.01940(3) 1.20328(3) 0.65078(3) 0.04028(11) Uani 1 1 d U . .
C1S C -0.20911(13) 1.32560(11) 0.66839(10) 0.0259(3) Uani 1 1 d U . .
C2S C -0.14708(12) 1.23266(11) 0.68508(10) 0.0241(3) Uani 1 1 d U . .
C3S C -0.18707(13) 1.16229(13) 0.72842(12) 0.0312(4) Uani 1 1 d U . .
H3S H -0.1444 1.0987 0.7390 0.037 Uiso 1 1 calc R . .
C4S C -0.28866(14) 1.18394(15) 0.75640(13) 0.0367(4) Uani 1 1 d U . .
H4S H -0.3160 1.1356 0.7869 0.044 Uiso 1 1 calc R . .
C5S C -0.35087(14) 1.27680(16) 0.73974(14) 0.0409(5) Uani 1 1 d U . .
H5S H -0.4210 1.2920 0.7589 0.049 Uiso 1 1 calc R . .
C6S C -0.31090(14) 1.34751(14) 0.69513(13) 0.0376(4) Uani 1 1 d U . .
H6S H -0.3536 1.4108 0.6831 0.045 Uiso 1 1 calc R . .
Cl3S Cl -0.48474(8) 1.17160(7) 0.92330(7) 0.0407(2) Uani 0.50 1 d PU . .
Cl4S Cl -0.49682(7) 1.02556(6) 0.82774(6) 0.0368(2) Uani 0.50 1 d PU . .
C7S C -0.49579(19) 1.06489(11) 0.97807(16) 0.0279(6) Uani 0.50 1 d PGU . .
C8S C -0.49882(18) 0.99880(16) 0.93568(12) 0.0282(7) Uani 0.50 1 d PGU . .
C9S C -0.50561(18) 0.91171(13) 0.98026(17) 0.0352(7) Uani 0.50 1 d PGU . .
H9S H -0.5077 0.8665 0.9513 0.042 Uiso 0.50 1 calc PR . .
C10S C -0.50936(18) 0.89071(13) 1.06722(17) 0.0368(8) Uani 0.50 1 d PGU . .
H10S H -0.5140 0.8312 1.0977 0.044 Uiso 0.50 1 calc PR . .
C11S C -0.50632(19) 0.95680(19) 1.10961(12) 0.0439(9) Uani 0.50 1 d PGU . .
H11S H -0.5089 0.9424 1.1690 0.053 Uiso 0.50 1 calc PR . .
C12S C -0.49954(19) 1.04389(17) 1.06503(16) 0.0374(8) Uani 0.50 1 d PGU . .
H12T H -0.4975 1.0891 1.0940 0.045 Uiso 0.50 1 calc PR . .

loop_
_atom_site_aniso_label
_atom_site_aniso_U_11
_atom_site_aniso_U_22
_atom_site_aniso_U_33
_atom_site_aniso_U_23
_atom_site_aniso_U_13
_atom_site_aniso_U_12
Zn 0.01305(7) 0.01342(7) 0.01179(8) -0.00242(5) -0.00358(5) -0.00285(5)
N101 0.0123(4) 0.0137(5) 0.0119(5) -0.0022(4) -0.0024(4) -0.0042(4)
N102 0.0140(5) 0.0146(5) 0.0124(5) -0.0026(4) -0.0029(4) -0.0048(4)
N103 0.0127(5) 0.0151(5) 0.0134(5) -0.0009(4) -0.0037(4) -0.0051(4)
N104 0.0125(5) 0.0138(5) 0.0124(5) -0.0017(4) -0.0019(4) -0.0040(4)
C101 0.0128(5) 0.0164(5) 0.0113(5) -0.0013(4) -0.0035(4) -0.0056(4)
C102 0.0146(5) 0.0192(6) 0.0144(6) 0.0000(5) -0.0061(5) -0.0064(5)
C103 0.0135(5) 0.0173(6) 0.0167(6) 0.0000(5) -0.0061(5) -0.0046(5)
C104 0.0125(5) 0.0141(5) 0.0131(6) -0.0002(4) -0.0032(4) -0.0042(4)
C105 0.0138(5) 0.0135(5) 0.0144(6) -0.0030(4) -0.0021(4) -0.0046(4)
C106 0.0177(6) 0.0145(5) 0.0170(6) -0.0050(5) -0.0011(5) -0.0062(5)
C107 0.0181(6) 0.0160(6) 0.0169(6) -0.0052(5) -0.0009(5) -0.0082(5)
C108 0.0150(5) 0.0169(6) 0.0123(6) -0.0024(4) -0.0019(4) -0.0075(5)
C109 0.0145(5) 0.0178(6) 0.0129(6) 0.0004(4) -0.0044(4) -0.0079(5)
C110 0.0142(5) 0.0223(6) 0.0144(6) 0.0022(5) -0.0057(5) -0.0087(5)
C111 0.0121(5) 0.0216(6) 0.0155(6) 0.0034(5) -0.0044(4) -0.0066(5)
C112 0.0109(5) 0.0162(6) 0.0135(6) 0.0010(4) -0.0023(4) -0.0043(4)
C113 0.0125(5) 0.0135(5) 0.0146(6) -0.0014(4) -0.0005(4) -0.0041(4)
C114 0.0162(6) 0.0149(6) 0.0172(6) -0.0033(5) 0.0004(5) -0.0044(5)
C115 0.0178(6) 0.0149(5) 0.0148(6) -0.0041(5) 0.0001(5) -0.0056(5)
C116 0.0154(5) 0.0144(5) 0.0127(6) -0.0033(4) -0.0007(4) -0.0059(4)
C117 0.0165(5) 0.0171(6) 0.0122(6) -0.0026(4) -0.0032(4) -0.0073(5)
C118 0.0138(5) 0.0125(5) 0.0169(6) -0.0013(4) -0.0043(5) -0.0026(4)
C119 0.0167(6) 0.0192(6) 0.0125(6) -0.0019(5) -0.0035(4) -0.0093(5)
C120 0.0123(5) 0.0145(5) 0.0149(6) 0.0000(4) -0.0014(4) -0.0027(4)
C121 0.0210(6) 0.0261(7) 0.0165(6) -0.0030(5) -0.0085(5) -0.0078(5)
C122 0.0210(7) 0.0206(6) 0.0241(7) -0.0020(5) -0.0118(6) 0.0002(5)
C123 0.0204(6) 0.0163(6) 0.0251(7) -0.0073(5) -0.0026(5) -0.0041(5)
C124 0.0224(6) 0.0220(6) 0.0202(7) -0.0089(5) -0.0026(5) -0.0100(5)
C125 0.0210(6) 0.0348(8) 0.0181(7) -0.0009(6) -0.0095(5) -0.0120(6)
C126 0.0126(6) 0.0297(7) 0.0205(7) 0.0041(6) -0.0060(5) -0.0030(5)
C127 0.0209(6) 0.0182(6) 0.0223(7) -0.0053(5) -0.0012(5) -0.0006(5)
C128 0.0246(7) 0.0201(6) 0.0184(7) -0.0085(5) -0.0021(5) -0.0062(5)
C129 0.0588(13) 0.0682(14) 0.0162(8) -0.0026(8) -0.0062(8) -0.0428(11)
C130 0.0457(10) 0.0191(7) 0.0296(9) 0.0061(6) -0.0183(8) -0.0064(7)
C131 0.0346(9) 0.0174(7) 0.0466(11) 0.0015(7) -0.0103(8) -0.0073(7)
C132 0.0259(7) 0.0242(7) 0.0303(8) -0.0098(6) -0.0066(6) -0.0112(6)
C133 0.0517(12) 0.0803(16) 0.0272(9) -0.0073(9) -0.0087(8) -0.0508(12)
C134 0.0129(7) 0.0598(13) 0.0446(11) 0.0174(10) -0.0024(7) -0.0072(8)
C135 0.0178(6) 0.0343(9) 0.0284(8) -0.0077(7) 0.0027(6) -0.0010(6)
C136 0.0368(9) 0.0359(9) 0.0154(7) -0.0078(6) 0.0009(6) -0.0158(7)
C301 0.0423(9) 0.0134(8) 0.0331(8) 0.0013(6) 0.0054(6) 0.0007(7)
C302 0.0422(8) 0.0262(7) 0.0275(8) 0.0012(6) -0.0096(6) 0.0140(7)
C303 0.0221(8) 0.0360(8) 0.0395(8) -0.0136(6) -0.0166(6) 0.0126(6)
C304 0.0139(8) 0.0255(7) 0.0381(8) -0.0120(6) -0.0040(6) 0.0017(6)
C305 0.0200(7) 0.0175(7) 0.0272(7) -0.0094(6) 0.0003(6) -0.0002(7)
C306 0.0276(7) 0.0143(7) 0.0349(7) -0.0089(5) 0.0026(5) -0.0029(6)
C307 0.0507(9) 0.0136(6) 0.0490(9) -0.0001(6) 0.0166(7) -0.0123(6)
C308 0.0562(11) 0.0409(9) 0.0201(9) 0.0023(7) -0.0157(8) 0.0137(9)
C309 0.0231(7) 0.0617(10) 0.0520(10) -0.0311(8) -0.0239(7) 0.0093(7)
C310 0.0127(9) 0.0319(8) 0.0463(9) -0.0173(7) 0.0067(8) -0.0077(7)
C311 0.0257(6) 0.0245(6) 0.0196(6) -0.0110(5) 0.0041(5) -0.0037(5)
C312 0.0305(7) 0.0262(10) 0.0544(10) -0.0251(7) 0.0049(6) -0.0139(7)
C313 0.0379(8) 0.0226(7) 0.0682(11) -0.0222(7) 0.0166(7) -0.0213(6)
C314 0.0560(9) 0.0196(6) 0.0361(8) 0.0070(6) 0.0179(7) -0.0099(6)
C315 0.0638(10) 0.0311(8) 0.0170(7) 0.0073(6) 0.0008(7) 0.0050(8)
C316 0.0417(8) 0.0583(10) 0.0355(9) -0.0196(8) -0.0286(7) 0.0146(7)
C317 0.0152(6) 0.0581(10) 0.0773(11) -0.0424(8) -0.0122(7) -0.0057(6)
C318 0.0162(8) 0.0434(8) 0.0719(11) -0.0308(8) 0.0075(7) -0.0155(6)
C319 0.0284(7) 0.0260(6) 0.0268(7) -0.0072(5) 0.0141(6) -0.0091(5)
C320 0.0340(7) 0.0368(7) 0.0229(6) -0.0196(5) -0.0044(5) -0.0020(6)
C321 0.0284(7) 0.0417(8) 0.0494(9) -0.0343(7) -0.0072(6) -0.0072(6)
C322 0.0291(7) 0.0609(10) 0.0553(10) -0.0405(8) -0.0149(7) -0.0079(7)
C323 0.0309(7) 0.0390(8) 0.0780(12) -0.0340(8) 0.0146(7) -0.0263(6)
C324 0.0459(9) 0.0263(7) 0.0435(9) -0.0061(7) 0.0268(7) -0.0219(6)
C325 0.0545(9) 0.0369(8) 0.0115(6) 0.0002(6) 0.0014(6) 0.0001(7)
C326 0.0392(8) 0.0661(10) 0.0331(8) -0.0279(7) -0.0225(7) 0.0045(8)
C327 0.0233(7) 0.0592(10) 0.0764(12) -0.0450(9) -0.0052(8) -0.0164(7)
C328 0.0281(8) 0.0345(8) 0.0696(11) -0.0233(8) 0.0212(7) -0.0247(6)
C329 0.0435(8) 0.0287(7) 0.0248(7) -0.0026(6) 0.0176(6) -0.0111(6)
C330 0.0423(8) 0.0487(9) 0.0148(7) -0.0124(6) -0.0097(6) 0.0026(7)
C331 0.0423(9) 0.0134(8) 0.0331(8) 0.0013(6) 0.0054(6) 0.0007(7)
C332 0.0422(8) 0.0262(7) 0.0275(8) 0.0012(6) -0.0096(6) 0.0140(7)
C333 0.0221(8) 0.0360(8) 0.0395(8) -0.0136(6) -0.0166(6) 0.0126(6)
C334 0.0139(8) 0.0255(7) 0.0381(8) -0.0120(6) -0.0040(6) 0.0017(6)
C335 0.0200(7) 0.0175(7) 0.0272(7) -0.0094(6) 0.0003(6) -0.0002(7)
C336 0.0276(7) 0.0143(7) 0.0349(7) -0.0089(5) 0.0026(5) -0.0029(6)
C337 0.0507(9) 0.0136(6) 0.0490(9) -0.0001(6) 0.0166(7) -0.0123(6)
C338 0.0562(11) 0.0409(9) 0.0201(9) 0.0023(7) -0.0157(8) 0.0137(9)
C339 0.0231(7) 0.0617(10) 0.0520(10) -0.0311(8) -0.0239(7) 0.0093(7)
C340 0.0127(9) 0.0319(8) 0.0463(9) -0.0173(7) 0.0067(8) -0.0077(7)
C341 0.0257(6) 0.0245(6) 0.0196(6) -0.0110(5) 0.0041(5) -0.0037(5)
C342 0.0305(7) 0.0262(10) 0.0544(10) -0.0251(7) 0.0049(6) -0.0139(7)
C343 0.0379(8) 0.0226(7) 0.0682(11) -0.0222(7) 0.0166(7) -0.0213(6)
C344 0.0560(9) 0.0196(6) 0.0361(8) 0.0070(6) 0.0179(7) -0.0099(6)
C345 0.0638(10) 0.0311(8) 0.0170(7) 0.0073(6) 0.0008(7) 0.0050(8)
C346 0.0417(8) 0.0583(10) 0.0355(9) -0.0196(8) -0.0286(7) 0.0146(7)
C347 0.0152(6) 0.0581(10) 0.0773(11) -0.0424(8) -0.0122(7) -0.0057(6)
C348 0.0162(8) 0.0434(8) 0.0719(11) -0.0308(8) 0.0075(7) -0.0155(6)
C349 0.0284(7) 0.0260(6) 0.0268(7) -0.0072(5) 0.0141(6) -0.0091(5)
C350 0.0340(7) 0.0368(7) 0.0229(6) -0.0196(5) -0.0044(5) -0.0020(6)
C351 0.0284(7) 0.0417(8) 0.0494(9) -0.0343(7) -0.0072(6) -0.0072(6)
C352 0.0291(7) 0.0609(10) 0.0553(10) -0.0405(8) -0.0149(7) -0.0079(7)
C353 0.0309(7) 0.0390(8) 0.0780(12) -0.0340(8) 0.0146(7) -0.0263(6)
C354 0.0459(9) 0.0263(7) 0.0435(9) -0.0061(7) 0.0268(7) -0.0219(6)
C355 0.0545(9) 0.0369(8) 0.0115(6) 0.0002(6) 0.0014(6) 0.0001(7)
C356 0.0392(8) 0.0661(10) 0.0331(8) -0.0279(7) -0.0225(7) 0.0045(8)
C357 0.0233(7) 0.0592(10) 0.0764(12) -0.0450(9) -0.0052(8) -0.0164(7)
C358 0.0281(8) 0.0345(8) 0.0696(11) -0.0233(8) 0.0212(7) -0.0247(6)
C359 0.0435(8) 0.0287(7) 0.0248(7) -0.0026(6) 0.0176(6) -0.0111(6)
C360 0.0423(8) 0.0487(9) 0.0148(7) -0.0124(6) -0.0097(6) 0.0026(7)
C501 0.016(6) 0.037(5) 0.039(4) -0.003(3) 0.006(4) -0.002(5)
C502 0.034(6) 0.038(7) 0.043(5) -0.021(5) -0.002(4) 0.001(6)
C503 0.038(4) 0.005(4) 0.062(4) -0.013(3) -0.015(3) -0.003(4)
C504 0.033(4) 0.015(6) 0.048(4) 0.007(4) -0.014(3) 0.005(4)
C505 0.033(4) 0.039(5) 0.029(4) 0.007(3) -0.020(3) 0.001(4)
C506 0.040(8) 0.052(5) 0.050(4) 0.005(4) -0.019(4) -0.019(6)
C507 0.023(8) 0.041(5) 0.047(5) -0.001(3) 0.014(5) -0.004(5)
C508 0.045(4) 0.044(4) 0.036(4) -0.030(3) -0.001(3) 0.003(4)
C509 0.049(4) 0.017(6) 0.071(5) -0.020(4) -0.021(3) -0.010(4)
C510 0.045(3) 0.020(4) 0.057(5) 0.015(3) -0.003(3) -0.006(3)
C511 0.038(4) 0.054(5) 0.034(6) -0.003(5) -0.029(4) 0.017(4)
C512 0.023(4) 0.048(4) 0.061(4) -0.001(3) -0.022(4) -0.007(4)
C513 0.005(4) 0.043(3) 0.072(4) 0.006(3) -0.011(4) -0.011(3)
C514 0.029(4) 0.049(4) 0.028(4) 0.001(4) 0.023(3) -0.005(3)
C515 0.045(4) 0.054(4) 0.029(5) -0.019(3) 0.012(4) 0.004(3)
C516 0.053(4) 0.042(5) 0.053(4) -0.037(3) -0.018(4) -0.001(3)
C517 0.047(4) 0.036(6) 0.093(5) -0.016(4) -0.013(3) -0.026(4)
C518 0.037(3) 0.017(3) 0.071(4) 0.017(3) 0.006(3) -0.016(3)
C519 0.055(4) 0.026(4) 0.030(5) 0.020(3) -0.002(4) 0.004(3)
C520 0.051(5) 0.074(4) 0.042(6) -0.015(4) -0.025(4) -0.003(3)
C521 0.038(4) 0.075(4) 0.058(5) -0.012(4) -0.036(3) -0.004(3)
C522 0.038(4) 0.070(4) 0.069(5) -0.034(3) -0.030(3) -0.020(4)
C523 0.021(4) 0.041(3) 0.072(5) 0.005(3) -0.010(3) -0.026(3)
C524 0.033(4) 0.048(4) 0.035(5) 0.011(3) 0.011(4) -0.014(4)
C525 0.056(4) 0.056(4) 0.012(5) -0.011(4) 0.001(4) -0.002(3)
C526 0.052(4) 0.064(4) 0.049(5) -0.026(4) -0.027(3) -0.013(3)
C527 0.034(4) 0.049(5) 0.089(4) -0.019(3) -0.017(4) -0.033(3)
C528 0.020(3) 0.033(4) 0.063(5) 0.014(3) 0.001(3) -0.020(3)
C529 0.044(4) 0.049(4) 0.011(4) 0.011(3) 0.006(3) -0.009(3)
C530 0.060(4) 0.062(4) 0.031(5) -0.019(3) -0.029(4) -0.007(3)
C531 0.016(6) 0.037(5) 0.039(4) -0.003(3) 0.006(4) -0.002(5)
C532 0.034(6) 0.038(7) 0.043(5) -0.021(5) -0.002(4) 0.001(6)
C533 0.038(4) 0.005(4) 0.062(4) -0.013(3) -0.015(3) -0.003(4)
C534 0.033(4) 0.015(6) 0.048(4) 0.007(4) -0.014(3) 0.005(4)
C535 0.033(4) 0.039(5) 0.029(4) 0.007(3) -0.020(3) 0.001(4)
C536 0.040(8) 0.052(5) 0.050(4) 0.005(4) -0.019(4) -0.019(6)
C537 0.023(8) 0.041(5) 0.047(5) -0.001(3) 0.014(5) -0.004(5)
C538 0.045(4) 0.044(4) 0.036(4) -0.030(3) -0.001(3) 0.003(4)
C539 0.049(4) 0.017(6) 0.071(5) -0.020(4) -0.021(3) -0.010(4)
C540 0.045(3) 0.020(4) 0.057(5) 0.015(3) -0.003(3) -0.006(3)
C541 0.038(4) 0.054(5) 0.034(6) -0.003(5) -0.029(4) 0.017(4)
C542 0.023(4) 0.048(4) 0.061(4) -0.001(3) -0.022(4) -0.007(4)
C543 0.005(4) 0.043(3) 0.072(4) 0.006(3) -0.011(4) -0.011(3)
C544 0.029(4) 0.049(4) 0.028(4) 0.001(4) 0.023(3) -0.005(3)
C545 0.045(4) 0.054(4) 0.029(5) -0.019(3) 0.012(4) 0.004(3)
C546 0.053(4) 0.042(5) 0.053(4) -0.037(3) -0.018(4) -0.001(3)
C547 0.047(4) 0.036(6) 0.093(5) -0.016(4) -0.013(3) -0.026(4)
C548 0.037(3) 0.017(3) 0.071(4) 0.017(3) 0.006(3) -0.016(3)
C549 0.055(4) 0.026(4) 0.030(5) 0.020(3) -0.002(4) 0.004(3)
C550 0.051(5) 0.074(4) 0.042(6) -0.015(4) -0.025(4) -0.003(3)
C551 0.038(4) 0.075(4) 0.058(5) -0.012(4) -0.036(3) -0.004(3)
C552 0.038(4) 0.070(4) 0.069(5) -0.034(3) -0.030(3) -0.020(4)
C553 0.021(4) 0.041(3) 0.072(5) 0.005(3) -0.010(3) -0.026(3)
C554 0.033(4) 0.048(4) 0.035(5) 0.011(3) 0.011(4) -0.014(4)
C555 0.056(4) 0.056(4) 0.012(5) -0.011(4) 0.001(4) -0.002(3)
C556 0.052(4) 0.064(4) 0.049(5) -0.026(4) -0.027(3) -0.013(3)
C557 0.034(4) 0.049(5) 0.089(4) -0.019(3) -0.017(4) -0.033(3)
C558 0.020(3) 0.033(4) 0.063(5) 0.014(3) 0.001(3) -0.020(3)
C559 0.044(4) 0.049(4) 0.011(4) 0.011(3) 0.006(3) -0.009(3)
C560 0.060(4) 0.062(4) 0.031(5) -0.019(3) -0.029(4) -0.007(3)
Cl1S 0.0749(4) 0.02100(19) 0.0372(3) 0.00169(17) -0.0135(2) -0.0154(2)
Cl2S 0.0256(2) 0.0338(2) 0.0495(3) 0.0025(2) -0.00087(19) -0.00676(17)
C1S 0.0364(8) 0.0195(6) 0.0223(7) -0.0048(5) -0.0122(6) -0.0043(6)
C2S 0.0246(7) 0.0225(7) 0.0228(7) -0.0033(6) -0.0070(6) -0.0039(6)
C3S 0.0313(8) 0.0260(8) 0.0342(9) -0.0026(7) -0.0081(7) -0.0076(7)
C4S 0.0344(9) 0.0431(10) 0.0410(11) -0.0134(8) -0.0036(8) -0.0206(8)
C5S 0.0233(8) 0.0566(12) 0.0493(12) -0.0282(10) -0.0075(8) -0.0078(8)
C6S 0.0339(9) 0.0346(9) 0.0412(10) -0.0198(8) -0.0183(8) 0.0082(7)
Cl3S 0.0413(5) 0.0284(4) 0.0511(6) -0.0152(4) 0.0019(4) -0.0124(4)
Cl4S 0.0392(5) 0.0288(4) 0.0399(5) -0.0148(4) -0.0116(4) -0.0001(3)
C7S 0.0170(13) 0.0252(15) 0.0435(18) -0.0187(13) -0.0009(13) -0.0047(12)
C8S 0.0198(14) 0.0230(16) 0.0393(18) -0.0085(14) -0.0062(14) -0.0019(14)
C9S 0.0241(16) 0.0235(16) 0.055(2) -0.0096(16) -0.0098(17) -0.0011(14)
C10S 0.0284(17) 0.0214(16) 0.053(2) -0.0033(15) 0.0040(16) -0.0103(14)
C11S 0.0322(19) 0.053(2) 0.036(2) -0.0088(17) -0.0044(17) -0.0033(18)
C12S 0.0221(16) 0.038(2) 0.045(2) -0.0134(18) -0.0025(16) -0.0007(17)

loop_
_atom_type_symbol
_atom_type_description
_atom_type_scat_dispersion_real
_atom_type_scat_dispersion_imag
_atom_type_scat_source
C C 0.0033 0.0016 'International Tables Vol C Tables 4.2.6.8 and 6.1.1.4'
H H 0.0000 0.0000 'International Tables Vol C Tables 4.2.6.8 and 6.1.1.4'
N N 0.0061 0.0033 'International Tables Vol C Tables 4.2.6.8 and 6.1.1.4'
Cl Cl 0.1484 0.1585 'International Tables Vol C Tables 4.2.6.8 and 6.1.1.4'
Zn Zn 0.2839 1.4301 'International Tables Vol C Tables 4.2.6.8 and 6.1.1.4'

loop_
_geom_angle_atom_site_label_1
_geom_angle_atom_site_label_2
_geom_angle_atom_site_label_3
_geom_angle
_geom_angle_site_symmetry_3
N101 Zn N102 90.06(4) .
N101 Zn N104 90.09(4) .
N102 Zn N104 166.31(4) .
N101 Zn N103 171.29(4) .
N102 Zn N103 88.77(4) .
N104 Zn N103 89.01(4) .
N101 Zn Zn 133.17(3) 2_567
N102 Zn Zn 93.69(3) 2_567
N104 Zn Zn 96.17(3) 2_567
N103 Zn Zn 55.53(3) 2_567
C101 N101 C104 106.50(10) .
C101 N101 Zn 127.03(9) .
C104 N101 Zn 126.47(9) .
C108 N102 C105 106.39(11) .
C108 N102 Zn 127.61(9) .
C105 N102 Zn 125.85(9) .
C109 N103 C112 105.86(11) .
C109 N103 Zn 126.49(9) .
C112 N103 Zn 126.26(9) .
C116 N104 C113 106.46(11) .
C116 N104 Zn 125.79(9) .
C113 N104 Zn 127.75(9) .
N101 C101 C117 124.58(12) .
N101 C101 C102 110.24(11) .
C117 C101 C102 125.12(12) .
C103 C102 C101 106.45(11) .
C103 C102 C121 128.01(12) .
C101 C102 C121 125.39(12) .
C102 C103 C104 106.64(11) .
C102 C103 C122 129.05(13) .
C104 C103 C122 124.04(12) .
N101 C104 C118 124.83(12) .
N101 C104 C103 110.16(11) .
C118 C104 C103 124.96(12) .
N102 C105 C118 125.01(12) .
N102 C105 C106 110.38(11) .
C118 C105 C106 124.56(12) .
C107 C106 C105 106.38(11) .
C107 C106 C123 128.44(13) .
C105 C106 C123 125.16(12) .
C106 C107 C108 106.61(12) .
C106 C107 C124 128.94(13) .
C108 C107 C124 124.39(12) .
N102 C108 C119 125.19(12) .
N102 C108 C107 110.23(11) .
C119 C108 C107 124.58(12) .
N103 C109 C119 124.71(12) .
N103 C109 C110 110.32(12) .
C119 C109 C110 124.86(12) .
C111 C110 C109 106.58(12) .
C111 C110 C125 128.15(12) .
C109 C110 C125 125.18(13) .
C110 C111 C112 106.87(11) .
C110 C111 C126 127.62(13) .
C112 C111 C126 125.44(13) .
N103 C112 C120 124.98(12) .
N103 C112 C111 110.22(12) .
C120 C112 C111 124.65(12) .
N104 C113 C120 124.91(12) .
N104 C113 C114 110.40(12) .
C120 C113 C114 124.64(12) .
C115 C114 C113 106.60(12) .
C115 C114 C127 128.16(13) .
C113 C114 C127 125.15(13) .
C114 C115 C116 106.41(12) .
C114 C115 C128 128.08(12) .
C116 C115 C128 125.36(12) .
N104 C116 C117 125.50(12) .
N104 C116 C115 110.14(11) .
C117 C116 C115 124.33(12) .
C116 C117 C101 126.59(12) .
C116 C117 H117 116.7 .
C101 C117 H117 116.7 .
C105 C118 C104 126.79(12) .
C105 C118 H118 116.6 .
C104 C118 H118 116.6 .
C108 C119 C109 126.91(12) .
C108 C119 H119 116.5 .
C109 C119 H119 116.5 .
C112 C120 C113 126.78(12) .
C112 C120 H120 116.6 .
C113 C120 H120 116.6 .
C102 C121 C129 112.69(13) .
C102 C121 H12A 109.1 .
C129 C121 H12A 109.1 .
C102 C121 H12B 109.1 .
C129 C121 H12B 109.1 .
H12A C121 H12B 107.8 .
C103 C122 C130 112.33(13) .
C103 C122 H12C 109.1 .
C130 C122 H12C 109.1 .
C103 C122 H12D 109.1 .
C130 C122 H12D 109.1 .
H12C C122 H12D 107.9 .
C106 C123 C131 112.92(13) .
C106 C123 H12E 109.0 .
C131 C123 H12E 109.0 .
C106 C123 H12F 109.0 .
C131 C123 H12F 109.0 .
H12E C123 H12F 107.8 .
C107 C124 C132 111.94(12) .
C107 C124 H12G 109.2 .
C132 C124 H12G 109.2 .
C107 C124 H12H 109.2 .
C132 C124 H12H 109.2 .
H12G C124 H12H 107.9 .
C110 C125 C133 112.00(13) .
C110 C125 H12I 109.2 .
C133 C125 H12I 109.2 .
C110 C125 H12J 109.2 .
C133 C125 H12J 109.2 .
H12I C125 H12J 107.9 .
C111 C126 C134 112.59(13) .
C111 C126 H12K 109.1 .
C134 C126 H12K 109.1 .
C111 C126 H12L 109.1 .
C134 C126 H12L 109.1 .
H12K C126 H12L 107.8 .
C114 C127 C135 111.95(13) .
C114 C127 H12M 109.2 .
C135 C127 H12M 109.2 .
C114 C127 H12N 109.2 .
C135 C127 H12N 109.2 .
H12M C127 H12N 107.9 .
C115 C128 C136 111.78(12) .
C115 C128 H12O 109.3 .
C136 C128 H12O 109.3 .
C115 C128 H12P 109.3 .
C136 C128 H12P 109.3 .
H12O C128 H12P 107.9 .
C121 C129 H12Q 109.5 .
C121 C129 H12R 109.5 .
H12Q C129 H12R 109.5 .
C121 C129 H12S 109.5 .
H12Q C129 H12S 109.5 .
H12R C129 H12S 109.5 .
C122 C130 H13A 109.5 .
C122 C130 H13B 109.5 .
H13A C130 H13B 109.5 .
C122 C130 H13C 109.5 .
H13A C130 H13C 109.5 .
H13B C130 H13C 109.5 .
C123 C131 H13D 109.5 .
C123 C131 H13E 109.5 .
H13D C131 H13E 109.5 .
C123 C131 H13F 109.5 .
H13D C131 H13F 109.5 .
H13E C131 H13F 109.5 .
C124 C132 H13G 109.5 .
C124 C132 H13H 109.5 .
H13G C132 H13H 109.5 .
C124 C132 H13I 109.5 .
H13G C132 H13I 109.5 .
H13H C132 H13I 109.5 .
C125 C133 H13J 109.5 .
C125 C133 H13K 109.5 .
H13J C133 H13K 109.5 .
C125 C133 H13L 109.5 .
H13J C133 H13L 109.5 .
H13K C133 H13L 109.5 .
C126 C134 H13M 109.5 .
C126 C134 H13N 109.5 .
H13M C134 H13N 109.5 .
C126 C134 H13O 109.5 .
H13M C134 H13O 109.5 .
H13N C134 H13O 109.5 .
C127 C135 H13P 109.5 .
C127 C135 H13Q 109.5 .
H13P C135 H13Q 109.5 .
C127 C135 H13R 109.5 .
H13P C135 H13R 109.5 .
H13Q C135 H13R 109.5 .
C128 C136 H13S 109.5 .
C128 C136 H13T 109.5 .
H13S C136 H13T 109.5 .
C128 C136 H13U 109.5 .
H13S C136 H13U 109.5 .
H13T C136 H13U 109.5 .
C302 C301 C307 119.97(9) .
C302 C301 C306 120.10(9) .
C307 C301 C306 108.11(13) .
C301 C302 C303 119.80(9) .
C301 C302 C308 119.93(9) .
C303 C302 C308 108.32(13) .
C304 C303 C302 120.21(9) .
C304 C303 C309 119.94(9) .
C302 C303 C309 107.26(13) .
C303 C304 C310 120.02(9) .
C303 C304 C305 120.00(9) .
C310 C304 C305 108.12(12) .
C306 C305 C311 120.03(9) .
C306 C305 C304 119.80(8) .
C311 C305 C304 108.00(12) .
C305 C306 C301 120.08(9) .
C305 C306 C312 120.10(9) .
C301 C306 C312 107.68(12) .
C314 C307 C313 119.98(9) .
C314 C307 C301 119.99(9) .
C313 C307 C301 108.16(13) .
C315 C308 C316 119.95(9) .
C315 C308 C302 120.02(9) .
C316 C308 C302 108.15(13) .
C317 C309 C316 119.94(9) .
C317 C309 C303 119.89(9) .
C316 C309 C303 108.72(13) .
C318 C310 C319 120.01(9) .
C318 C310 C304 119.95(9) .
C319 C310 C304 107.76(12) .
C320 C311 C305 119.81(9) .
C320 C311 C319 120.20(9) .
C305 C311 C319 107.81(12) .
C321 C312 C313 120.03(9) .
C321 C312 C306 119.84(9) .
C313 C312 C306 108.25(13) .
C323 C313 C307 119.99(9) .
C323 C313 C312 119.88(9) .
C307 C313 C312 107.79(13) .
C307 C314 C315 120.14(9) .
C307 C314 C324 120.07(9) .
C315 C314 C324 107.58(13) .
C308 C315 C314 119.96(9) .
C308 C315 C325 119.94(9) .
C314 C315 C325 108.37(13) .
C326 C316 C308 120.22(9) .
C326 C316 C309 119.98(9) .
C308 C316 C309 107.54(13) .
C309 C317 C318 120.21(9) .
C309 C317 C327 120.15(9) .
C318 C317 C327 107.89(13) .
C310 C318 C317 119.98(9) .
C310 C318 C328 120.06(9) .
C317 C318 C328 108.04(13) .
C329 C319 C310 119.92(9) .
C329 C319 C311 119.86(9) .
C310 C319 C311 108.32(12) .
C311 C320 C321 120.22(9) .
C311 C320 C330 119.92(9) .
C321 C320 C330 107.97(12) .
C312 C321 C320 120.00(9) .
C312 C321 C322 120.04(9) .
C320 C321 C322 107.78(12) .
C357 C322 C356 119.92(9) .
C357 C322 C321 119.91(9) .
C356 C322 C321 108.30(13) .
C313 C323 C358 119.96(9) .
C313 C323 C357 120.11(9) .
C358 C323 C357 107.84(13) .
C358 C324 C314 119.97(9) .
C358 C324 C359 119.87(9) .
C314 C324 C359 108.47(13) .
C360 C325 C359 120.16(9) .
C360 C325 C315 120.06(9) .
C359 C325 C315 107.72(13) .
C316 C326 C352 120.11(9) .
C316 C326 C360 119.95(9) .
C352 C326 C360 107.70(13) .
C352 C327 C353 120.04(9) .
C352 C327 C317 119.93(9) .
C353 C327 C317 108.22(13) .
C354 C328 C318 119.99(9) .
C354 C328 C353 119.88(9) .
C318 C328 C353 108.06(13) .
C319 C329 C355 119.92(9) .
C319 C329 C354 120.05(9) .
C355 C329 C354 108.01(13) .
C355 C330 C356 120.00(9) .
C355 C330 C320 119.85(9) .
C356 C330 C320 108.31(13) .
C332 C331 C336 119.99(9) .
C332 C331 C337 120.00(9) .
C336 C331 C337 108.03(13) .
C331 C332 C333 120.01(9) .
C331 C332 C338 119.94(9) .
C333 C332 C338 108.16(13) .
C334 C333 C332 119.97(9) .
C334 C333 C339 119.96(9) .
C332 C333 C339 107.77(13) .
C333 C334 C340 120.20(9) .
C333 C334 C335 120.04(9) .
C340 C334 C335 107.68(12) .
C336 C335 C341 120.07(9) .
C336 C335 C334 119.94(8) .
C341 C335 C334 108.51(11) .
C335 C336 C331 120.04(9) .
C335 C336 C342 120.02(9) .
C331 C336 C342 107.72(12) .
C344 C337 C343 119.90(9) .
C344 C337 C331 119.99(9) .
C343 C337 C331 108.14(13) .
C345 C338 C346 120.01(9) .
C345 C338 C332 120.05(9) .
C346 C338 C332 107.94(13) .
C347 C339 C346 119.91(9) .
C347 C339 C333 119.83(9) .
C346 C339 C333 108.09(13) .
C348 C340 C334 119.81(9) .
C348 C340 C349 119.87(9) .
C334 C340 C349 108.02(12) .
C350 C341 C335 119.94(9) .
C350 C341 C349 120.18(9) .
C335 C341 C349 107.63(12) .
C351 C342 C343 119.99(9) .
C351 C342 C336 119.86(9) .
C343 C342 C336 108.32(13) .
C353 C343 C337 120.06(9) .
C353 C343 C342 119.93(9) .
C337 C343 C342 107.80(13) .
C337 C344 C345 119.98(9) .
C337 C344 C354 120.12(9) .
C345 C344 C354 107.62(13) .
C338 C345 C344 120.03(9) .
C338 C345 C355 120.08(9) .
C344 C345 C355 108.37(13) .
C356 C346 C338 119.94(9) .
C356 C346 C339 120.02(9) .
C338 C346 C339 108.05(13) .
C339 C347 C348 120.09(9) .
C339 C347 C357 120.06(9) .
C348 C347 C357 107.99(13) .
C340 C348 C358 120.05(9) .
C340 C348 C347 120.11(9) .
C358 C348 C347 107.83(13) .
C359 C349 C341 119.95(9) .
C359 C349 C340 119.99(9) .
C341 C349 C340 108.16(12) .
C341 C350 C351 119.94(9) .
C341 C350 C360 119.79(9) .
C351 C350 C360 108.17(12) .
C342 C351 C350 120.16(9) .
C342 C351 C352 120.11(9) .
C350 C351 C352 107.58(12) .
C327 C352 C326 119.88(9) .
C327 C352 C351 119.83(9) .
C326 C352 C351 108.50(13) .
C343 C353 C327 120.10(9) .
C343 C353 C328 120.05(9) .
C327 C353 C328 107.79(13) .
C328 C354 C329 119.97(9) .
C328 C354 C344 119.99(9) .
C329 C354 C344 108.22(13) .
C330 C355 C329 120.26(9) .
C330 C355 C345 119.90(9) .
C329 C355 C345 107.78(13) .
C346 C356 C330 120.07(9) .
C346 C356 C322 120.09(9) .
C330 C356 C322 107.65(13) .
C322 C357 C323 120.04(9) .
C322 C357 C347 120.00(9) .
C323 C357 C347 107.99(13) .
C324 C358 C348 120.17(9) .
C324 C358 C323 120.02(9) .
C348 C358 C323 108.34(13) .
C349 C359 C325 119.96(9) .
C349 C359 C324 120.06(9) .
C325 C359 C324 107.85(13) .
C325 C360 C326 119.88(9) .
C325 C360 C350 119.97(9) .
C326 C360 C350 108.04(13) .
C502 C501 C507 120.0(2) .
C502 C501 C506 120.1(2) .
C507 C501 C506 108.09(19) .
C501 C502 C503 119.7(2) .
C501 C502 C508 119.8(2) .
C503 C502 C508 108.36(19) .
C504 C503 C502 120.2(2) .
C504 C503 C509 120.0(2) .
C502 C503 C509 107.21(19) .
C503 C504 C510 120.0(2) .
C503 C504 C505 120.1(2) .
C510 C504 C505 108.05(18) .
C506 C505 C511 120.1(2) .
C506 C505 C504 119.7(2) .
C511 C505 C504 108.02(18) .
C505 C506 C501 120.1(2) .
C505 C506 C512 119.9(2) .
C501 C506 C512 107.72(19) .
C514 C507 C513 120.0(2) .
C514 C507 C501 120.0(2) .
C513 C507 C501 108.16(19) .
C515 C508 C516 120.1(2) .
C515 C508 C502 120.1(2) .
C516 C508 C502 108.15(19) .
C517 C509 C516 119.9(2) .
C517 C509 C503 119.8(2) .
C516 C509 C503 108.75(19) .
C518 C510 C519 120.0(2) .
C518 C510 C504 119.9(2) .
C519 C510 C504 107.84(18) .
C520 C511 C519 120.1(2) .
C520 C511 C505 119.8(2) .
C519 C511 C505 107.81(18) .
C521 C512 C513 120.1(2) .
C521 C512 C506 119.9(2) .
C513 C512 C506 108.22(19) .
C523 C513 C507 120.0(2) .
C523 C513 C512 119.8(2) .
C507 C513 C512 107.82(19) .
C507 C514 C524 120.1(2) .
C507 C514 C515 120.0(2) .
C524 C514 C515 107.58(19) .
C508 C515 C514 120.0(2) .
C508 C515 C525 119.9(2) .
C514 C515 C525 108.35(19) .
C526 C516 C508 120.2(2) .
C526 C516 C509 120.0(2) .
C508 C516 C509 107.53(19) .
C509 C517 C518 120.2(2) .
C509 C517 C527 120.1(2) .
C518 C517 C527 107.87(19) .
C510 C518 C517 120.1(2) .
C510 C518 C528 120.1(2) .
C517 C518 C528 108.06(19) .
C529 C519 C510 119.9(2) .
C529 C519 C511 119.8(2) .
C510 C519 C511 108.27(18) .
C511 C520 C521 120.1(2) .
C511 C520 C530 120.0(2) .
C521 C520 C530 107.98(19) .
C512 C521 C520 120.1(2) .
C512 C521 C522 120.1(2) .
C520 C521 C522 107.77(19) .
C557 C522 C556 119.9(2) .
C557 C522 C521 119.8(2) .
C556 C522 C521 108.32(19) .
C513 C523 C558 120.0(2) .
C513 C523 C557 120.1(2) .
C558 C523 C557 107.85(19) .
C558 C524 C514 120.0(2) .
C558 C524 C559 119.9(2) .
C514 C524 C559 108.49(19) .
C560 C525 C559 120.1(2) .
C560 C525 C515 120.0(2) .
C559 C525 C515 107.73(19) .
C516 C526 C552 120.1(2) .
C516 C526 C560 119.9(2) .
C552 C526 C560 107.72(19) .
C552 C527 C553 120.0(2) .
C552 C527 C517 120.0(2) .
C553 C527 C517 108.22(19) .
C554 C528 C518 120.1(2) .
C554 C528 C553 119.8(2) .
C518 C528 C553 108.05(19) .
C519 C529 C555 120.0(2) .
C519 C529 C554 120.1(2) .
C555 C529 C554 108.01(19) .
C555 C530 C556 120.0(2) .
C555 C530 C520 119.8(2) .
C556 C530 C520 108.30(19) .
C532 C531 C536 120.0(2) .
C532 C531 C537 120.0(2) .
C536 C531 C537 108.04(19) .
C531 C532 C533 120.0(2) .
C531 C532 C538 120.0(2) .
C533 C532 C538 108.14(19) .
C534 C533 C532 120.1(2) .
C534 C533 C539 120.0(2) .
C532 C533 C539 107.83(19) .
C533 C534 C540 120.1(2) .
C533 C534 C535 120.0(2) .
C540 C534 C535 107.65(18) .
C536 C535 C541 120.0(2) .
C536 C535 C534 119.9(2) .
C541 C535 C534 108.49(18) .
C535 C536 C531 120.1(2) .
C535 C536 C542 120.0(2) .
C531 C536 C542 107.68(19) .
C544 C537 C543 119.8(2) .
C544 C537 C531 119.9(2) .
C543 C537 C531 108.16(19) .
C545 C538 C546 120.0(2) .
C545 C538 C532 120.0(2) .
C546 C538 C532 107.94(19) .
C547 C539 C546 119.8(2) .
C547 C539 C533 119.8(2) .
C546 C539 C533 108.02(19) .
C548 C540 C534 119.9(2) .
C548 C540 C549 119.9(2) .
C534 C540 C549 108.09(18) .
C550 C541 C549 120.1(2) .
C550 C541 C535 120.0(2) .
C549 C541 C535 107.68(18) .
C551 C542 C543 120.0(2) .
C551 C542 C536 119.9(2) .
C543 C542 C536 108.37(19) .
C553 C543 C537 120.1(2) .
C553 C543 C542 119.9(2) .
C537 C543 C542 107.75(19) .
C537 C544 C545 120.0(2) .
C537 C544 C554 120.1(2) .
C545 C544 C554 107.58(19) .
C538 C545 C544 120.1(2) .
C538 C545 C555 120.0(2) .
C544 C545 C555 108.39(19) .
C556 C546 C538 119.9(2) .
C556 C546 C539 120.1(2) .
C538 C546 C539 108.07(19) .
C539 C547 C548 120.1(2) .
C539 C547 C557 120.2(2) .
C548 C547 C557 107.98(19) .
C540 C548 C558 120.1(2) .
C540 C548 C547 120.1(2) .
C558 C548 C547 107.83(19) .
C559 C549 C541 120.0(2) .
C559 C549 C540 119.9(2) .
C541 C549 C540 108.09(18) .
C541 C550 C551 120.0(2) .
C541 C550 C560 119.9(2) .
C551 C550 C560 108.17(19) .
C542 C551 C550 120.1(2) .
C542 C551 C552 120.2(2) .
C550 C551 C552 107.58(19) .
C527 C552 C526 119.8(2) .
C527 C552 C551 119.8(2) .
C526 C552 C551 108.48(19) .
C543 C553 C527 120.2(2) .
C543 C553 C528 120.1(2) .
C527 C553 C528 107.80(19) .
C528 C554 C529 119.9(2) .
C528 C554 C544 120.0(2) .
C529 C554 C544 108.24(19) .
C530 C555 C529 120.2(2) .
C530 C555 C545 119.9(2) .
C529 C555 C545 107.78(19) .
C546 C556 C530 120.1(2) .
C546 C556 C522 120.1(2) .
C530 C556 C522 107.63(19) .
C522 C557 C523 120.1(2) .
C522 C557 C547 120.0(2) .
C523 C557 C547 108.01(19) .
C524 C558 C523 120.0(2) .
C524 C558 C548 120.1(2) .
C523 C558 C548 108.32(19) .
C549 C559 C525 120.0(2) .
C549 C559 C524 120.1(2) .
C525 C559 C524 107.84(19) .
C525 C560 C526 119.9(2) .
C525 C560 C550 119.9(2) .
C526 C560 C550 108.04(19) .
C6S C1S C2S 119.82(17) .
C6S C1S Cl1S 119.35(14) .
C2S C1S Cl1S 120.82(14) .
C3S C2S C1S 120.23(16) .
C3S C2S Cl2S 119.16(13) .
C1S C2S Cl2S 120.61(13) .
C4S C3S C2S 120.25(17) .
C4S C3S H3S 119.9 .
C2S C3S H3S 119.9 .
C3S C4S C5S 119.64(19) .
C3S C4S H4S 120.2 .
C5S C4S H4S 120.2 .
C4S C5S C6S 120.22(18) .
C4S C5S H5S 119.9 .
C6S C5S H5S 119.9 .
C1S C6S C5S 119.83(17) .
C1S C6S H6S 120.1 .
C5S C6S H6S 120.1 .
C8S C7S C12S 120.0 .
C8S C7S Cl3S 120.37(16) .
C12S C7S Cl3S 119.61(16) .
C7S C8S C9S 120.0 .
C7S C8S Cl4S 120.18(16) .
C9S C8S Cl4S 119.80(16) .
C8S C9S C10S 120.0 .
C8S C9S H9S 120.0 .
C10S C9S H9S 120.0 .
C9S C10S C11S 120.0 .
C9S C10S H10S 120.0 .
C11S C10S H10S 120.0 .
C10S C11S C12S 120.0 .
C10S C11S H11S 120.0 .
C12S C11S H11S 120.0 .
C11S C12S C7S 120.0 .
C11S C12S H12T 120.0 .
C7S C12S H12T 120.0 .

loop_
_geom_bond_atom_site_label_1
_geom_bond_atom_site_label_2
_geom_bond_distance
_geom_bond_site_symmetry_2
Zn N101 2.0367(11) .
Zn N102 2.0484(11) .
Zn N104 2.0504(11) .
Zn N103 2.0855(11) .
Zn Zn 3.1480(3) 2_567
N101 C101 1.3679(16) .
N101 C104 1.3686(16) .
N102 C108 1.3683(17) .
N102 C105 1.3696(16) .
N103 C109 1.3782(17) .
N103 C112 1.3815(16) .
N104 C116 1.3694(17) .
N104 C113 1.3703(16) .
C101 C117 1.3965(18) .
C101 C102 1.4538(18) .
C102 C103 1.365(2) .
C102 C121 1.4992(19) .
C103 C104 1.4525(18) .
C103 C122 1.4986(18) .
C104 C118 1.3955(19) .
C105 C118 1.3905(18) .
C105 C106 1.4535(18) .
C106 C107 1.366(2) .
C106 C123 1.5001(19) .
C107 C108 1.4547(18) .
C107 C124 1.4983(19) .
C108 C119 1.3874(18) .
C109 C119 1.3913(19) .
C109 C110 1.4479(18) .
C110 C111 1.370(2) .
C110 C125 1.504(2) .
C111 C112 1.4440(18) .
C111 C126 1.4968(19) .
C112 C120 1.3950(19) .
C113 C120 1.3969(19) .
C113 C114 1.4479(19) .
C114 C115 1.370(2) .
C114 C127 1.4999(19) .
C115 C116 1.4562(18) .
C115 C128 1.4979(19) .
C116 C117 1.3957(18) .
C117 H117 0.9500 .
C118 H118 0.9500 .
C119 H119 0.9500 .
C120 H120 0.9500 .
C121 C129 1.525(2) .
C121 H12A 0.9900 .
C121 H12B 0.9900 .
C122 C130 1.536(2) .
C122 H12C 0.9900 .
C122 H12D 0.9900 .
C123 C131 1.531(2) .
C123 H12E 0.9900 .
C123 H12F 0.9900 .
C124 C132 1.534(2) .
C124 H12G 0.9900 .
C124 H12H 0.9900 .
C125 C133 1.526(2) .
C125 H12I 0.9900 .
C125 H12J 0.9900 .
C126 C134 1.530(2) .
C126 H12K 0.9900 .
C126 H12L 0.9900 .
C127 C135 1.533(2) .
C127 H12M 0.9900 .
C127 H12N 0.9900 .
C128 C136 1.533(2) .
C128 H12O 0.9900 .
C128 H12P 0.9900 .
C129 H12Q 0.9800 .
C129 H12R 0.9800 .
C129 H12S 0.9800 .
C130 H13A 0.9800 .
C130 H13B 0.9800 .
C130 H13C 0.9800 .
C131 H13D 0.9800 .
C131 H13E 0.9800 .
C131 H13F 0.9800 .
C132 H13G 0.9800 .
C132 H13H 0.9800 .
C132 H13I 0.9800 .
C133 H13J 0.9800 .
C133 H13K 0.9800 .
C133 H13L 0.9800 .
C134 H13M 0.9800 .
C134 H13N 0.9800 .
C134 H13O 0.9800 .
C135 H13P 0.9800 .
C135 H13Q 0.9800 .
C135 H13R 0.9800 .
C136 H13S 0.9800 .
C136 H13T 0.9800 .
C136 H13U 0.9800 .
C301 C302 1.3860(14) .
C301 C307 1.4498(13) .
C301 C306 1.4501(13) .
C302 C303 1.4485(13) .
C302 C308 1.4540(13) .
C303 C304 1.3850(13) .
C303 C309 1.4539(13) .
C304 C310 1.4512(13) .
C304 C305 1.4519(13) .
C305 C306 1.3860(13) .
C305 C311 1.4506(13) .
C306 C312 1.4521(13) .
C307 C314 1.3866(14) .
C307 C313 1.4481(14) .
C308 C315 1.3847(14) .
C308 C316 1.4472(14) .
C309 C317 1.3838(14) .
C309 C316 1.4500(13) .
C310 C318 1.3870(13) .
C310 C319 1.4495(13) .
C311 C320 1.3856(13) .
C311 C319 1.4512(13) .
C312 C321 1.3856(14) .
C312 C313 1.4505(13) .
C313 C323 1.3878(14) .
C314 C315 1.4478(14) .
C314 C324 1.4478(13) .
C315 C325 1.4542(13) .
C316 C326 1.3864(14) .
C317 C318 1.4474(13) .
C317 C327 1.4502(13) .
C318 C328 1.4494(13) .
C319 C329 1.3876(13) .
C320 C321 1.4498(13) .
C320 C330 1.4511(13) .
C321 C322 1.4528(13) .
C322 C357 1.3856(14) .
C322 C356 1.4509(14) .
C323 C358 1.4487(13) .
C323 C357 1.4492(14) .
C324 C358 1.3866(14) .
C324 C359 1.4503(13) .
C325 C360 1.3851(14) .
C325 C359 1.4490(13) .
C326 C352 1.4490(14) .
C326 C360 1.4508(13) .
C327 C352 1.3878(14) .
C327 C353 1.4474(14) .
C328 C354 1.3862(14) .
C328 C353 1.4510(13) .
C329 C355 1.4485(13) .
C329 C354 1.4505(13) .
C330 C355 1.3867(14) .
C330 C356 1.4493(13) .
C331 C332 1.3851(14) .
C331 C336 1.4506(13) .
C331 C337 1.4517(13) .
C332 C333 1.4513(13) .
C332 C338 1.4515(13) .
C333 C334 1.3858(13) .
C333 C339 1.4528(13) .
C334 C340 1.4491(13) .
C334 C335 1.4502(13) .
C335 C336 1.3864(13) .
C335 C341 1.4488(13) .
C336 C342 1.4510(13) .
C337 C344 1.3866(14) .
C337 C343 1.4480(14) .
C338 C345 1.3854(14) .
C338 C346 1.4498(14) .
C339 C347 1.3863(14) .
C339 C346 1.4506(13) .
C340 C348 1.3867(13) .
C340 C349 1.4530(13) .
C341 C350 1.3871(13) .
C341 C349 1.4491(13) .
C342 C351 1.3850(14) .
C342 C343 1.4498(13) .
C343 C353 1.3875(14) .
C344 C345 1.4491(14) .
C344 C354 1.4506(13) .
C345 C355 1.4513(13) .
C346 C356 1.3870(14) .
C347 C348 1.4498(13) .
C347 C357 1.4531(13) .
C348 C358 1.4480(13) .
C349 C359 1.3866(13) .
C350 C351 1.4501(13) .
C350 C360 1.4526(13) .
C351 C352 1.4516(13) .
C501 C502 1.386(2) .
C501 C507 1.450(2) .
C501 C506 1.450(2) .
C502 C503 1.449(2) .
C502 C508 1.454(2) .
C503 C504 1.385(2) .
C503 C509 1.454(2) .
C504 C510 1.451(2) .
C504 C505 1.452(2) .
C505 C506 1.385(2) .
C505 C511 1.451(2) .
C506 C512 1.452(2) .
C507 C514 1.387(2) .
C507 C513 1.448(2) .
C508 C515 1.384(2) .
C508 C516 1.447(2) .
C509 C517 1.384(2) .
C509 C516 1.450(2) .
C510 C518 1.386(2) .
C510 C519 1.449(2) .
C511 C520 1.385(2) .
C511 C519 1.451(2) .
C512 C521 1.384(2) .
C512 C513 1.450(2) .
C513 C523 1.388(2) .
C514 C524 1.448(2) .
C514 C515 1.448(2) .
C515 C525 1.455(2) .
C516 C526 1.386(2) .
C517 C518 1.447(2) .
C517 C527 1.450(2) .
C518 C528 1.449(2) .
C519 C529 1.387(2) .
C520 C521 1.449(2) .
C520 C530 1.451(2) .
C521 C522 1.452(2) .
C522 C557 1.385(2) .
C522 C556 1.451(2) .
C523 C558 1.448(2) .
C523 C557 1.449(2) .
C524 C558 1.386(2) .
C524 C559 1.450(2) .
C525 C560 1.385(2) .
C525 C559 1.449(2) .
C526 C552 1.449(2) .
C526 C560 1.451(2) .
C527 C552 1.388(2) .
C527 C553 1.447(2) .
C528 C554 1.386(2) .
C528 C553 1.451(2) .
C529 C555 1.448(2) .
C529 C554 1.450(2) .
C530 C555 1.387(2) .
C530 C556 1.449(2) .
C531 C532 1.385(2) .
C531 C536 1.450(2) .
C531 C537 1.452(2) .
C532 C533 1.451(2) .
C532 C538 1.451(2) .
C533 C534 1.386(2) .
C533 C539 1.453(2) .
C534 C540 1.449(2) .
C534 C535 1.450(2) .
C535 C536 1.387(2) .
C535 C541 1.449(2) .
C536 C542 1.451(2) .
C537 C544 1.387(2) .
C537 C543 1.448(2) .
C538 C545 1.385(2) .
C538 C546 1.450(2) .
C539 C547 1.386(2) .
C539 C546 1.451(2) .
C540 C548 1.386(2) .
C540 C549 1.453(2) .
C541 C550 1.387(2) .
C541 C549 1.449(2) .
C542 C551 1.385(2) .
C542 C543 1.450(2) .
C543 C553 1.387(2) .
C544 C545 1.449(2) .
C544 C554 1.451(2) .
C545 C555 1.451(2) .
C546 C556 1.387(2) .
C547 C548 1.449(2) .
C547 C557 1.453(2) .
C548 C558 1.449(2) .
C549 C559 1.387(2) .
C550 C551 1.450(2) .
C550 C560 1.452(2) .
C551 C552 1.452(2) .
Cl1S C1S 1.7299(18) .
Cl2S C2S 1.7273(17) .
C1S C6S 1.378(3) .
C1S C2S 1.389(2) .
C2S C3S 1.381(2) .
C3S C4S 1.377(3) .
C3S H3S 0.9500 .
C4S C5S 1.389(3) .
C4S H4S 0.9500 .
C5S C6S 1.389(3) .
C5S H5S 0.9500 .
C6S H6S 0.9500 .
Cl3S C7S 1.7157(18) .
Cl4S C8S 1.732(2) .
C7S C8S 1.3900 .
C7S C12S 1.3900 .
C8S C9S 1.3900 .
C9S C10S 1.3900 .
C9S H9S 0.9500 .
C10S C11S 1.3900 .
C10S H10S 0.9500 .
C11S C12S 1.3900 .
C11S H11S 0.9500 .
C12S H12T 0.9500 .
